data_7050698
loop_
_publ_author_name
'Fern\'andez, Alberto'
'V\'azquez-Garc\'ia, Digna'
'Fern\'andez, Jes\'us J.'
'L\'opez-Torres, Margarita'
'Su\'arez, Antonio'
'Castro-Juiz, Samuel'
'Ortigueira, Juan M.'
'Vila, Jos\'e M.'

_publ_section_title
;
 Cyclopalladated compounds derived from a [C,N,S] terdentate ligand:
 synthesis, characterization and reactivity. Crystal and molecular
 structures of [Pd{2-ClC6H3C(H)&#xE006;NCH2CH2SMe}(Cl)] and
 [{Pd[2-ClC6H3C(H)&#xE006;NCH2CH2SMe]}2{&#x00B5;-Ph2P(CH2)4PPh2}][CF3SO3]2
;
_journal_issue 1
_journal_name_full 'New Journal of Chemistry'
_journal_page_first 105
_journal_paper_doi 10.1039/b106511d
_journal_volume 26
_journal_year 2002
_chemical_formula_sum 'C50 H50 Cl2 F6 N2 O6 P2 Pd2 S4'
_chemical_formula_weight 1362.80
_space_group_IT_number 2
_symmetry_cell_setting triclinic
_symmetry_space_group_name_Hall '-P 1'
_symmetry_space_group_name_H-M 'P -1'
_atom_sites_solution_hydrogens geom
_atom_sites_solution_primary direct
_atom_sites_solution_secondary difmap
_audit_creation_method SHELXL-97
_cell_angle_alpha 74.691(3)
_cell_angle_beta 82.642(3)
_cell_angle_gamma 82.434(3)
_cell_formula_units_Z 1
_cell_length_a 10.3501(15)
_cell_length_b 11.1288(16)
_cell_length_c 12.7800(19)
_cell_measurement_reflns_used 190
_cell_measurement_temperature 293(2)
_cell_measurement_theta_max 28.30
_cell_measurement_theta_min 1.66
_cell_volume 1400.7(4)
_computing_structure_refinement 'SHELXL-97 (Sheldrick, 1997)'
_computing_structure_solution 'SHELXS-97 (Sheldrick, 1990)'
_diffrn_ambient_temperature 293(2)
_diffrn_measured_fraction_theta_full 0.966
_diffrn_measured_fraction_theta_max 0.966
_diffrn_measurement_device_type 'siemens SMART CCD'
_diffrn_measurement_method '\w scans'
_diffrn_radiation_monochromator graphite
_diffrn_radiation_source 'fine-focus sealed tube'
_diffrn_radiation_type MoK\a
_diffrn_radiation_wavelength 0.71073
_diffrn_reflns_av_R_equivalents 0.0414
_diffrn_reflns_av_sigmaI/netI 0.0993
_diffrn_reflns_limit_h_max 6
_diffrn_reflns_limit_h_min -13
_diffrn_reflns_limit_k_max 14
_diffrn_reflns_limit_k_min -14
_diffrn_reflns_limit_l_max 16
_diffrn_reflns_limit_l_min -17
_diffrn_reflns_number 9629
_diffrn_reflns_theta_full 28.30
_diffrn_reflns_theta_max 28.30
_diffrn_reflns_theta_min 1.66
_diffrn_standards_decay_% <1%
_exptl_absorpt_coefficient_mu 1.012
_exptl_absorpt_correction_T_max 0.7860
_exptl_absorpt_correction_T_min 0.6588
_exptl_absorpt_correction_type semi-empirical
_exptl_crystal_colour colourless
_exptl_crystal_density_diffrn 1.616
_exptl_crystal_density_method 'not measured'
_exptl_crystal_description prism
_exptl_crystal_F_000 686
_exptl_crystal_size_max 0.45
_exptl_crystal_size_mid 0.30
_exptl_crystal_size_min 0.25
_refine_diff_density_max 0.832
_refine_diff_density_min -1.403
_refine_diff_density_rms 0.209
_refine_ls_extinction_method none
_refine_ls_goodness_of_fit_ref 0.994
_refine_ls_hydrogen_treatment mixed
_refine_ls_matrix_type full
_refine_ls_number_parameters 334
_refine_ls_number_reflns 6726
_refine_ls_number_restraints 0
_refine_ls_restrained_S_all 0.994
_refine_ls_R_factor_all 0.0992
_refine_ls_R_factor_gt 0.0515
_refine_ls_shift/su_max 0.001
_refine_ls_shift/su_mean 0.000
_refine_ls_structure_factor_coef Fsqd
_refine_ls_weighting_details 'calc w==1/[\s^2^(Fo^2^)+(0.0808P)^2^+0.0000P] where P==(Fo^2^+2Fc^2^)/3'
_refine_ls_weighting_scheme calc
_refine_ls_wR_factor_gt 0.1207
_refine_ls_wR_factor_ref 0.1513
_reflns_number_gt 4357
_reflns_number_total 6726
_reflns_threshold_expression >2sigma(I)
_cod_data_source_file b106511d.txt
_cod_data_source_block 11
_cod_depositor_comments
;
The following automatic conversions were performed:
'_atom_site_symetry_multiplicity' tag replaced with
'_atom_site_symmetry_multiplicity'.

Automatic conversion script
Id: cif_correct_tags 1440 2010-10-19 06:21:57Z saulius 
;
_cod_original_sg_symbol_H-M P-1
_cod_database_code 7050698

loop_
_symmetry_equiv_pos_as_xyz
'x, y, z'
'-x, -y, -z'

loop_
_atom_site_label
_atom_site_type_symbol
_atom_site_fract_x
_atom_site_fract_y
_atom_site_fract_z
_atom_site_U_iso_or_equiv
_atom_site_adp_type
_atom_site_occupancy
_atom_site_symmetry_multiplicity
_atom_site_calc_flag
_atom_site_refinement_flags
_atom_site_disorder_assembly
_atom_site_disorder_group
Pd1 Pd 0.30823(4) 0.32326(4) 0.78085(3) 0.02010(13) Uani 1 1 d . . .
P1 P 0.48300(14) 0.19158(12) 0.73790(10) 0.0195(3) Uani 1 1 d . . .
S1 S 0.13348(15) 0.21325(15) 0.75939(12) 0.0308(3) Uani 1 1 d . . .
Cl1 Cl 0.26964(16) 0.73045(14) 0.95849(13) 0.0384(4) Uani 1 1 d . . .
N1 N 0.1552(4) 0.4408(4) 0.8264(4) 0.0220(10) Uani 1 1 d . . .
C1 C 0.4112(6) 0.4474(5) 0.8175(4) 0.0243(12) Uani 1 1 d . . .
C2 C 0.5467(6) 0.4569(5) 0.8091(5) 0.0291(13) Uani 1 1 d . . .
H2 H 0.6052 0.4008 0.7795 0.035 Uiso 1 1 calc R . .
C3 C 0.5939(6) 0.5492(6) 0.8444(5) 0.0340(14) Uani 1 1 d . . .
H3 H 0.6835 0.5551 0.8369 0.041 Uiso 1 1 calc R . .
C4 C 0.5079(6) 0.6338(5) 0.8913(5) 0.0311(13) Uani 1 1 d . . .
H4 H 0.5400 0.6949 0.9154 0.037 Uiso 1 1 calc R . .
C5 C 0.3757(6) 0.6245(5) 0.9010(5) 0.0287(13) Uani 1 1 d . . .
C6 C 0.3251(5) 0.5337(5) 0.8649(4) 0.0234(12) Uani 1 1 d . . .
C7 C 0.1857(6) 0.5248(5) 0.8683(4) 0.0258(12) Uani 1 1 d . . .
H7 H 0.1228 0.5766 0.8990 0.031 Uiso 1 1 calc R . .
C8 C 0.0179(6) 0.4215(6) 0.8228(5) 0.0331(14) Uani 1 1 d . . .
H8A H -0.0100 0.4620 0.7512 0.040 Uiso 1 1 calc R . .
H8B H -0.0386 0.4569 0.8762 0.040 Uiso 1 1 calc R . .
C9 C 0.0102(6) 0.2806(6) 0.8484(5) 0.0350(14) Uani 1 1 d . . .
H9A H -0.0762 0.2644 0.8373 0.042 Uiso 1 1 calc R . .
H9B H 0.0251 0.2424 0.9239 0.042 Uiso 1 1 calc R . .
C10 C 0.1424(7) 0.0519(6) 0.8384(6) 0.0437(17) Uani 1 1 d . . .
H10A H 0.2055 0.0018 0.8016 0.065 Uiso 1 1 calc R . .
H10B H 0.0581 0.0217 0.8464 0.065 Uiso 1 1 calc R . .
H10C H 0.1685 0.0466 0.9090 0.065 Uiso 1 1 calc R . .
C11 C 0.5590(6) 0.1001(5) 0.8577(4) 0.0228(11) Uani 1 1 d . . .
H11A H 0.6224 0.0360 0.8370 0.027 Uiso 1 1 calc R . .
H11B H 0.6066 0.1544 0.8835 0.027 Uiso 1 1 calc R . .
C12 C 0.4644(5) 0.0371(5) 0.9513(4) 0.0210(11) Uani 1 1 d . . .
H12A H 0.4008 0.1004 0.9731 0.025 Uiso 1 1 calc R . .
H12B H 0.4173 -0.0186 0.9268 0.025 Uiso 1 1 calc R . .
C13 C 0.4311(5) 0.0826(5) 0.6715(4) 0.0237(12) Uani 1 1 d . . .
C14 C 0.4639(6) -0.0450(5) 0.7029(5) 0.0291(13) Uani 1 1 d . . .
H14 H 0.5189 -0.0787 0.7578 0.035 Uiso 1 1 calc R . .
C15 C 0.4142(7) -0.1238(6) 0.6521(5) 0.0396(16) Uani 1 1 d . . .
H15 H 0.4337 -0.2101 0.6755 0.048 Uiso 1 1 calc R . .
C16 C 0.3381(7) -0.0755(8) 0.5690(5) 0.0471(19) Uani 1 1 d . . .
H16 H 0.3073 -0.1287 0.5348 0.056 Uiso 1 1 calc R . .
C17 C 0.3057(7) 0.0533(7) 0.5348(5) 0.0442(17) Uani 1 1 d . . .
H17 H 0.2531 0.0863 0.4780 0.053 Uiso 1 1 calc R . .
C18 C 0.3527(6) 0.1329(6) 0.5864(5) 0.0345(14) Uani 1 1 d . . .
H18 H 0.3318 0.2190 0.5638 0.041 Uiso 1 1 calc R . .
C19 C 0.6187(6) 0.2580(5) 0.6435(4) 0.0250(12) Uani 1 1 d . . .
C20 C 0.7469(6) 0.2119(6) 0.6546(5) 0.0291(13) Uani 1 1 d . . .
H20 H 0.7676 0.1457 0.7136 0.035 Uiso 1 1 calc R . .
C21 C 0.8462(6) 0.2630(7) 0.5787(5) 0.0418(16) Uani 1 1 d . . .
H21 H 0.9329 0.2321 0.5888 0.050 Uiso 1 1 calc R . .
C22 C 0.8194(7) 0.3557(7) 0.4913(6) 0.0480(18) Uani 1 1 d . . .
H22 H 0.8872 0.3911 0.4427 0.058 Uiso 1 1 calc R . .
C23 C 0.6884(8) 0.4000(7) 0.4728(6) 0.065(3) Uani 1 1 d . . .
H23 H 0.6688 0.4601 0.4094 0.078 Uiso 1 1 calc R . .
C24 C 0.5882(7) 0.3524(7) 0.5508(6) 0.052(2) Uani 1 1 d . . .
H24 H 0.5015 0.3835 0.5412 0.062 Uiso 1 1 calc R . .
S1S S 0.14699(14) 0.19913(14) 0.14507(13) 0.0314(3) Uani 1 1 d . . .
O1 O 0.2779(4) 0.1781(4) 0.1766(5) 0.0532(14) Uani 1 1 d . . .
O2 O 0.1133(5) 0.1027(5) 0.1002(4) 0.0537(14) Uani 1 1 d . . .
O3 O 0.1068(5) 0.3257(4) 0.0886(4) 0.0479(12) Uani 1 1 d . . .
C1S C 0.0453(7) 0.1793(6) 0.2745(5) 0.0404(16) Uani 1 1 d . . .
F1 F 0.0673(5) 0.0630(4) 0.3381(3) 0.0673(14) Uani 1 1 d . . .
F2 F 0.0717(5) 0.2582(4) 0.3295(4) 0.0684(14) Uani 1 1 d . . .
F3 F -0.0811(4) 0.1993(4) 0.2621(3) 0.0602(12) Uani 1 1 d . . .

loop_
_atom_site_aniso_label
_atom_site_aniso_U_11
_atom_site_aniso_U_22
_atom_site_aniso_U_33
_atom_site_aniso_U_23
_atom_site_aniso_U_13
_atom_site_aniso_U_12
Pd1 0.0178(2) 0.0190(2) 0.0226(2) -0.00660(15) 0.00246(15) -0.00037(15)
P1 0.0212(7) 0.0169(7) 0.0179(6) -0.0037(5) 0.0019(5) 0.0014(6)
S1 0.0240(8) 0.0368(9) 0.0369(8) -0.0189(7) 0.0000(6) -0.0061(6)
Cl1 0.0374(9) 0.0274(8) 0.0549(10) -0.0221(7) -0.0007(7) 0.0009(7)
N1 0.014(2) 0.024(2) 0.028(2) -0.0083(19) 0.0004(18) -0.0009(19)
C1 0.025(3) 0.022(3) 0.023(3) -0.003(2) 0.002(2) -0.002(2)
C2 0.023(3) 0.020(3) 0.042(3) -0.005(2) 0.003(3) -0.003(2)
C3 0.026(3) 0.031(3) 0.045(4) -0.007(3) 0.003(3) -0.013(3)
C4 0.032(3) 0.020(3) 0.042(3) -0.009(2) -0.003(3) -0.003(3)
C5 0.028(3) 0.021(3) 0.034(3) -0.006(2) 0.001(3) -0.001(2)
C6 0.023(3) 0.016(3) 0.029(3) -0.003(2) 0.001(2) -0.001(2)
C7 0.023(3) 0.023(3) 0.029(3) -0.007(2) 0.002(2) 0.004(2)
C8 0.019(3) 0.037(3) 0.047(4) -0.021(3) 0.001(3) 0.000(3)
C9 0.021(3) 0.041(4) 0.048(4) -0.020(3) 0.004(3) -0.009(3)
C10 0.038(4) 0.033(4) 0.066(5) -0.022(3) 0.008(3) -0.016(3)
C11 0.031(3) 0.018(3) 0.021(3) -0.007(2) 0.000(2) -0.003(2)
C12 0.023(3) 0.020(3) 0.020(2) -0.005(2) 0.000(2) -0.002(2)
C13 0.018(3) 0.035(3) 0.017(2) -0.008(2) 0.002(2) 0.002(2)
C14 0.030(3) 0.030(3) 0.029(3) -0.016(2) 0.003(2) 0.000(3)
C15 0.044(4) 0.044(4) 0.037(3) -0.025(3) 0.007(3) -0.007(3)
C16 0.045(4) 0.072(5) 0.038(4) -0.038(4) 0.011(3) -0.021(4)
C17 0.036(4) 0.071(5) 0.032(3) -0.026(3) -0.004(3) 0.000(4)
C18 0.035(4) 0.042(4) 0.029(3) -0.017(3) -0.001(3) 0.000(3)
C19 0.026(3) 0.020(3) 0.026(3) -0.006(2) 0.008(2) -0.002(2)
C20 0.023(3) 0.034(3) 0.026(3) -0.001(2) 0.000(2) -0.004(3)
C21 0.023(3) 0.057(4) 0.041(4) -0.005(3) 0.004(3) -0.010(3)
C22 0.045(4) 0.042(4) 0.048(4) -0.007(3) 0.023(3) -0.007(3)
C23 0.066(6) 0.050(5) 0.049(4) 0.015(4) 0.030(4) 0.010(4)
C24 0.041(4) 0.043(4) 0.051(4) 0.009(3) 0.013(3) 0.008(3)
S1S 0.0189(7) 0.0300(8) 0.0488(9) -0.0181(7) 0.0019(6) -0.0036(6)
O1 0.018(2) 0.041(3) 0.105(4) -0.026(3) -0.009(3) 0.003(2)
O2 0.055(3) 0.062(3) 0.060(3) -0.038(3) 0.013(3) -0.031(3)
O3 0.041(3) 0.040(3) 0.052(3) -0.005(2) 0.008(2) 0.010(2)
C1S 0.043(4) 0.040(4) 0.040(4) -0.018(3) -0.003(3) 0.002(3)
F1 0.087(4) 0.048(3) 0.052(3) 0.002(2) -0.002(2) 0.011(2)
F2 0.089(4) 0.067(3) 0.058(3) -0.039(2) -0.011(3) 0.009(3)
F3 0.028(2) 0.082(3) 0.059(3) -0.010(2) 0.012(2) 0.003(2)

loop_
_atom_type_symbol
_atom_type_description
_atom_type_scat_dispersion_real
_atom_type_scat_dispersion_imag
_atom_type_scat_source
C C 0.0033 0.0016 'International Tables Vol C Tables 4.2.6.8 and 6.1.1.4'
H H 0.0000 0.0000 'International Tables Vol C Tables 4.2.6.8 and 6.1.1.4'
Cl Cl 0.1484 0.1585 'International Tables Vol C Tables 4.2.6.8 and 6.1.1.4'
N N 0.0061 0.0033 'International Tables Vol C Tables 4.2.6.8 and 6.1.1.4'
O O 0.0106 0.0060 'International Tables Vol C Tables 4.2.6.8 and 6.1.1.4'
P P 0.1023 0.0942 'International Tables Vol C Tables 4.2.6.8 and 6.1.1.4'
Pd Pd -0.9988 1.0072 'International Tables Vol C Tables 4.2.6.8 and 6.1.1.4'
S S 0.1246 0.1234 'International Tables Vol C Tables 4.2.6.8 and 6.1.1.4'
F F 0.0171 0.0103 'International Tables Vol C Tables 4.2.6.8 and 6.1.1.4'

loop_
_geom_angle_atom_site_label_1
_geom_angle_atom_site_label_2
_geom_angle_atom_site_label_3
_geom_angle
_geom_angle_site_symmetry_1
_geom_angle_site_symmetry_3
_geom_angle_publ_flag
C1 Pd1 N1 81.1(2) . . ?
C1 Pd1 P1 97.17(16) . . ?
N1 Pd1 P1 177.17(13) . . ?
C1 Pd1 S1 162.90(16) . . ?
N1 Pd1 S1 81.95(13) . . ?
P1 Pd1 S1 99.73(5) . . ?
C11 P1 C13 107.6(2) . . ?
C11 P1 C19 104.5(3) . . ?
C13 P1 C19 103.1(2) . . ?
C11 P1 Pd1 111.86(17) . . ?
C13 P1 Pd1 110.18(18) . . ?
C19 P1 Pd1 118.78(18) . . ?
C10 S1 C9 98.7(3) . . ?
C10 S1 Pd1 113.6(2) . . ?
C9 S1 Pd1 96.1(2) . . ?
C7 N1 C8 121.9(5) . . ?
C7 N1 Pd1 115.7(4) . . ?
C8 N1 Pd1 122.1(3) . . ?
C2 C1 C6 117.9(5) . . ?
C2 C1 Pd1 131.7(4) . . ?
C6 C1 Pd1 110.3(4) . . ?
C3 C2 C1 120.7(5) . . ?
C2 C3 C4 120.9(6) . . ?
C5 C4 C3 118.8(5) . . ?
C4 C5 C6 121.6(5) . . ?
C4 C5 Cl1 118.6(5) . . ?
C6 C5 Cl1 119.8(5) . . ?
C5 C6 C1 120.0(5) . . ?
C5 C6 C7 123.3(5) . . ?
C1 C6 C7 116.6(5) . . ?
N1 C7 C6 115.6(5) . . ?
N1 C8 C9 107.4(5) . . ?
C8 C9 S1 109.3(4) . . ?
C12 C11 P1 114.8(4) . . ?
C12 C12 C11 111.5(6) 2_657 . ?
C14 C13 C18 119.7(5) . . ?
C14 C13 P1 123.1(4) . . ?
C18 C13 P1 117.2(4) . . ?
C13 C14 C15 120.0(6) . . ?
C16 C15 C14 120.6(6) . . ?
C15 C16 C17 120.3(6) . . ?
C16 C17 C18 119.6(6) . . ?
C13 C18 C17 119.8(6) . . ?
C20 C19 C24 119.0(5) . . ?
C20 C19 P1 122.9(4) . . ?
C24 C19 P1 117.9(5) . . ?
C19 C20 C21 120.8(5) . . ?
C22 C21 C20 121.1(6) . . ?
C21 C22 C23 120.0(6) . . ?
C24 C23 C22 119.2(7) . . ?
C23 C24 C19 119.8(7) . . ?
O1 S1S O3 115.0(3) . . ?
O1 S1S O2 113.6(3) . . ?
O3 S1S O2 115.9(3) . . ?
O1 S1S C1S 103.5(3) . . ?
O3 S1S C1S 102.9(3) . . ?
O2 S1S C1S 103.6(3) . . ?
F3 C1S F2 107.7(6) . . ?
F3 C1S F1 107.2(6) . . ?
F2 C1S F1 107.1(5) . . ?
F3 C1S S1S 112.6(5) . . ?
F2 C1S S1S 110.7(5) . . ?
F1 C1S S1S 111.3(4) . . ?

loop_
_geom_bond_atom_site_label_1
_geom_bond_atom_site_label_2
_geom_bond_distance
_geom_bond_site_symmetry_2
_geom_bond_publ_flag
Pd1 C1 2.030(6) . ?
Pd1 N1 2.044(4) . ?
Pd1 P1 2.2788(14) . ?
Pd1 S1 2.3944(16) . ?
P1 C11 1.810(5) . ?
P1 C13 1.819(6) . ?
P1 C19 1.828(5) . ?
S1 C10 1.810(7) . ?
S1 C9 1.819(6) . ?
Cl1 C5 1.745(6) . ?
N1 C7 1.283(7) . ?
N1 C8 1.473(7) . ?
C1 C2 1.408(8) . ?
C1 C6 1.424(7) . ?
C2 C3 1.389(8) . ?
C3 C4 1.407(8) . ?
C4 C5 1.373(8) . ?
C5 C6 1.399(8) . ?
C6 C7 1.453(8) . ?
C8 C9 1.526(8) . ?
C11 C12 1.523(7) . ?
C12 C12 1.519(10) 2_657 ?
C13 C14 1.378(8) . ?
C13 C18 1.393(8) . ?
C14 C15 1.400(8) . ?
C15 C16 1.356(10) . ?
C16 C17 1.392(10) . ?
C17 C18 1.400(9) . ?
C19 C20 1.368(8) . ?
C19 C24 1.400(8) . ?
C20 C21 1.389(8) . ?
C21 C22 1.336(9) . ?
C22 C23 1.408(11) . ?
C23 C24 1.396(9) . ?
S1S O1 1.435(5) . ?
S1S O3 1.437(5) . ?
S1S O2 1.442(5) . ?
S1S C1S 1.820(7) . ?
C1S F3 1.321(8) . ?
C1S F2 1.333(7) . ?
C1S F1 1.343(8) . ?

loop_
_geom_torsion_atom_site_label_1
_geom_torsion_atom_site_label_2
_geom_torsion_atom_site_label_3
_geom_torsion_atom_site_label_4
_geom_torsion
_geom_torsion_site_symmetry_1
_geom_torsion_site_symmetry_2
_geom_torsion_site_symmetry_3
_geom_torsion_site_symmetry_4
_geom_torsion_publ_flag
C1 Pd1 P1 C11 72.6(2) . . . . ?
N1 Pd1 P1 C11 21(3) . . . . ?
S1 Pd1 P1 C11 -104.8(2) . . . . ?
C1 Pd1 P1 C13 -167.8(2) . . . . ?
N1 Pd1 P1 C13 141(3) . . . . ?
S1 Pd1 P1 C13 14.81(19) . . . . ?
C1 Pd1 P1 C19 -49.3(3) . . . . ?
N1 Pd1 P1 C19 -100(3) . . . . ?
S1 Pd1 P1 C19 133.3(2) . . . . ?
C1 Pd1 S1 C10 -117.0(6) . . . . ?
N1 Pd1 S1 C10 -123.4(3) . . . . ?
P1 Pd1 S1 C10 54.3(2) . . . . ?
C1 Pd1 S1 C9 -14.8(6) . . . . ?
N1 Pd1 S1 C9 -21.2(3) . . . . ?
P1 Pd1 S1 C9 156.5(2) . . . . ?
C1 Pd1 N1 C7 -8.1(4) . . . . ?
P1 Pd1 N1 C7 43(3) . . . . ?
S1 Pd1 N1 C7 170.0(4) . . . . ?
C1 Pd1 N1 C8 178.5(5) . . . . ?
P1 Pd1 N1 C8 -130(3) . . . . ?
S1 Pd1 N1 C8 -3.5(4) . . . . ?
N1 Pd1 C1 C2 -176.7(5) . . . . ?
P1 Pd1 C1 C2 5.6(5) . . . . ?
S1 Pd1 C1 C2 176.9(3) . . . . ?
N1 Pd1 C1 C6 6.9(4) . . . . ?
P1 Pd1 C1 C6 -170.9(3) . . . . ?
S1 Pd1 C1 C6 0.4(8) . . . . ?
C6 C1 C2 C3 -1.0(8) . . . . ?
Pd1 C1 C2 C3 -177.3(4) . . . . ?
C1 C2 C3 C4 1.2(9) . . . . ?
C2 C3 C4 C5 -0.6(9) . . . . ?
C3 C4 C5 C6 -0.3(9) . . . . ?
C3 C4 C5 Cl1 -179.6(4) . . . . ?
C4 C5 C6 C1 0.5(8) . . . . ?
Cl1 C5 C6 C1 179.8(4) . . . . ?
C4 C5 C6 C7 -176.7(5) . . . . ?
Cl1 C5 C6 C7 2.6(8) . . . . ?
C2 C1 C6 C5 0.2(8) . . . . ?
Pd1 C1 C6 C5 177.2(4) . . . . ?
C2 C1 C6 C7 177.5(5) . . . . ?
Pd1 C1 C6 C7 -5.4(6) . . . . ?
C8 N1 C7 C6 -179.3(5) . . . . ?
Pd1 N1 C7 C6 7.3(6) . . . . ?
C5 C6 C7 N1 176.2(5) . . . . ?
C1 C6 C7 N1 -1.1(7) . . . . ?
C7 N1 C8 C9 -140.0(5) . . . . ?
Pd1 N1 C8 C9 33.0(6) . . . . ?
N1 C8 C9 S1 -51.9(6) . . . . ?
C10 S1 C9 C8 160.0(5) . . . . ?
Pd1 S1 C9 C8 45.0(4) . . . . ?
C13 P1 C11 C12 -72.6(4) . . . . ?
C19 P1 C11 C12 178.3(4) . . . . ?
Pd1 P1 C11 C12 48.5(4) . . . . ?
P1 C11 C12 C12 -179.7(4) . . . 2_657 ?
C11 P1 C13 C14 -8.2(5) . . . . ?
C19 P1 C13 C14 101.9(5) . . . . ?
Pd1 P1 C13 C14 -130.3(4) . . . . ?
C11 P1 C13 C18 170.7(4) . . . . ?
C19 P1 C13 C18 -79.2(5) . . . . ?
Pd1 P1 C13 C18 48.6(5) . . . . ?
C18 C13 C14 C15 -2.5(8) . . . . ?
P1 C13 C14 C15 176.4(5) . . . . ?
C13 C14 C15 C16 2.6(9) . . . . ?
C14 C15 C16 C17 -1.5(10) . . . . ?
C15 C16 C17 C18 0.3(10) . . . . ?
C14 C13 C18 C17 1.3(8) . . . . ?
P1 C13 C18 C17 -177.6(5) . . . . ?
C16 C17 C18 C13 -0.2(9) . . . . ?
C11 P1 C19 C20 17.7(6) . . . . ?
C13 P1 C19 C20 -94.6(5) . . . . ?
Pd1 P1 C19 C20 143.2(4) . . . . ?
C11 P1 C19 C24 -168.3(5) . . . . ?
C13 P1 C19 C24 79.3(5) . . . . ?
Pd1 P1 C19 C24 -42.8(6) . . . . ?
C24 C19 C20 C21 3.9(9) . . . . ?
P1 C19 C20 C21 177.8(5) . . . . ?
C19 C20 C21 C22 -2.0(10) . . . . ?
C20 C21 C22 C23 -2.4(12) . . . . ?
C21 C22 C23 C24 4.8(13) . . . . ?
C22 C23 C24 C19 -2.8(13) . . . . ?
C20 C19 C24 C23 -1.5(11) . . . . ?
P1 C19 C24 C23 -175.7(6) . . . . ?
O1 S1S C1S F3 178.0(5) . . . . ?
O3 S1S C1S F3 57.9(6) . . . . ?
O2 S1S C1S F3 -63.2(6) . . . . ?
O1 S1S C1S F2 57.4(5) . . . . ?
O3 S1S C1S F2 -62.7(5) . . . . ?
O2 S1S C1S F2 176.2(5) . . . . ?
O1 S1S C1S F1 -61.6(5) . . . . ?
O3 S1S C1S F1 178.3(5) . . . . ?
O2 S1S C1S F1 57.2(6) . . . . ?
